data_7059413
loop_
_publ_author_name
'Choudhari, Dinkar'
'Salunke-Gawali, Sunita'
'Chakravarty, Debamitra'
'Shaikh, Samir R.'
'Lande, Dipali N.'
'Gejji, Shridhar P.'
'Rao, Pradeep Kumar'
'Satpute, Surekha'
'Puranik, Vedavati G.'
'Gonnade, Rajesh'

_publ_section_title
;
 Synthesis and biological activity of imidazole based 1,4-naphthoquinones
;
_journal_issue 17
_journal_name_full 'New Journal of Chemistry'
_journal_page_first 6889
_journal_page_last 6901
_journal_paper_doi 10.1039/C9NJ04339J
_journal_volume 44
_journal_year 2020
_chemical_formula_moiety 'C16 H17 N2 O2'
_chemical_formula_sum 'C16 H17 N2 O2'
_chemical_formula_weight 269.32
_space_group_crystal_system monoclinic
_space_group_IT_number 15
_space_group_name_Hall '-C 2yc'
_space_group_name_H-M_alt 'C 1 2/c 1'
_atom_sites_solution_hydrogens geom
_audit_creation_method SHELXL-2014
_audit_update_record
;
2016-09-19 deposited with the CCDC.	2020-03-17 downloaded from the CCDC.
;
_cell_angle_alpha 90
_cell_angle_beta 106.460(7)
_cell_angle_gamma 90
_cell_formula_units_Z 8
_cell_length_a 14.6578(15)
_cell_length_b 8.7453(11)
_cell_length_c 22.209(4)
_cell_measurement_reflns_used 9942
_cell_measurement_temperature 296(2)
_cell_measurement_theta_max 24.68
_cell_measurement_theta_min 2.77
_cell_volume 2730.2(7)
_computing_cell_refinement 'Bruker SAINT'
_computing_data_collection 'Bruker APEX2'
_computing_data_reduction 'Bruker SAINT'
_computing_molecular_graphics 'Bruker SHELXTL'
_computing_publication_material 'Bruker SHELXTL'
_computing_structure_refinement 'SHELXL-2014 (Sheldrick 2014)'
_computing_structure_solution 'SHELXS-97 (Sheldrick 2008)'
_diffrn_ambient_temperature 296(2)
_diffrn_measured_fraction_theta_full 0.972
_diffrn_measured_fraction_theta_max 1.000
_diffrn_measurement_device_type 'Bruker PHOTON 100 CMOS'
_diffrn_measurement_method '\f and \w scans'
_diffrn_radiation_type MoK\a
_diffrn_radiation_wavelength 0.71073
_diffrn_reflns_av_R_equivalents 0.0895
_diffrn_reflns_av_unetI/netI 0.0404
_diffrn_reflns_Laue_measured_fraction_full 0.972
_diffrn_reflns_Laue_measured_fraction_max 1.000
_diffrn_reflns_limit_h_max 17
_diffrn_reflns_limit_h_min -17
_diffrn_reflns_limit_k_max 10
_diffrn_reflns_limit_k_min -10
_diffrn_reflns_limit_l_max 26
_diffrn_reflns_limit_l_min -26
_diffrn_reflns_number 38016
_diffrn_reflns_point_group_measured_fraction_full 0.972
_diffrn_reflns_point_group_measured_fraction_max 1.000
_diffrn_reflns_theta_full 25.242
_diffrn_reflns_theta_max 24.989
_diffrn_reflns_theta_min 2.743
_exptl_absorpt_coefficient_mu 0.088
_exptl_absorpt_correction_T_max 0.992
_exptl_absorpt_correction_T_min 0.984
_exptl_absorpt_correction_type multi-scan
_exptl_absorpt_process_details 'BRUKER SADABS'
_exptl_crystal_colour yellow
_exptl_crystal_density_diffrn 1.310
_exptl_crystal_description BLOCK
_exptl_crystal_F_000 1144
_exptl_crystal_size_max 0.285
_exptl_crystal_size_mid 0.152
_exptl_crystal_size_min 0.087
_refine_diff_density_max 0.172
_refine_diff_density_min -0.442
_refine_diff_density_rms 0.046
_refine_ls_extinction_method none
_refine_ls_goodness_of_fit_ref 1.043
_refine_ls_hydrogen_treatment RIDING
_refine_ls_matrix_type full
_refine_ls_number_parameters 183
_refine_ls_number_reflns 2409
_refine_ls_number_restraints 0
_refine_ls_restrained_S_all 1.043
_refine_ls_R_factor_all 0.1060
_refine_ls_R_factor_gt 0.0668
_refine_ls_shift/su_max 0.000
_refine_ls_shift/su_mean 0.000
_refine_ls_structure_factor_coef Fsqd
_refine_ls_weighting_details 'w=1/[\s^2^(Fo^2^)+(0.0668P)^2^+3.6578P] where P=(Fo^2^+2Fc^2^)/3'
_refine_ls_weighting_scheme calc
_refine_ls_wR_factor_gt 0.1420
_refine_ls_wR_factor_ref 0.1601
_reflns_Friedel_coverage 0.000
_reflns_number_gt 1640
_reflns_number_total 2409
_reflns_threshold_expression 'I > 2\s(I)'
_cod_data_source_file c9nj04339j2.cif
_cod_data_source_block 2NA3ENQ
_cod_depositor_comments
;
The following automatic conversions were performed:

data item '_exptl_absorpt_correction_type' value 'MULTI-SCAN' was
changed to 'multi-scan' in accordance with the
/home/data/users/saulius/crontab/automatic-downloads/rss-feeds/RSC/lib/dictionaries/cif_core.dic
dictionary named 'cif_core.dic' version 2.4.2 last updated on
2011-04-26.

Automatic conversion script
Id: cif_fix_values 7556 2019-12-06 15:28:31Z antanas 

 Adding full bibliography for 7059413--7059419.cif.

 Adding full bibliography for 7059413--7059419.cif.
;
_cod_original_sg_symbol_H-M 'C 2/c'
_cod_database_code 7059413
_shelx_space_group_comment
;
The symmetry employed for this shelxl refinement is uniquely defined
by the following loop, which should always be used as a source of
symmetry information in preference to the above space-group names.
They are only intended as comments.
;
_shelxl_version_number 2014-3

loop_
_space_group_symop_operation_xyz
'x, y, z'
'-x, y, -z+1/2'
'x+1/2, y+1/2, z'
'-x+1/2, y+1/2, -z+1/2'
'-x, -y, -z'
'x, -y, z-1/2'
'-x+1/2, -y+1/2, -z'
'x+1/2, -y+1/2, z-1/2'

loop_
_atom_site_label
_atom_site_type_symbol
_atom_site_fract_x
_atom_site_fract_y
_atom_site_fract_z
_atom_site_U_iso_or_equiv
_atom_site_adp_type
_atom_site_occupancy
_atom_site_site_symmetry_order
_atom_site_calc_flag
_atom_site_refinement_flags_posn
_atom_site_refinement_flags_adp
_atom_site_refinement_flags_occupancy
_atom_site_disorder_assembly
_atom_site_disorder_group
O2 O 0.13155(16) 0.0779(3) 0.05554(10) 0.0689(7) Uani 1 1 d . . . . .
O3 O -0.12700(16) 0.4445(3) -0.11700(10) 0.0670(7) Uani 1 1 d . . . . .
N1 N -0.03739(15) 0.2278(2) 0.07643(10) 0.0377(6) Uani 1 1 d . . . . .
N2 N -0.14143(16) 0.3812(3) 0.00635(11) 0.0457(6) Uani 1 1 d . . . . .
H2 H -0.1890 0.4394 -0.0109 0.055 Uiso 1 1 calc R U . . .
C1 C 0.07550(18) 0.1645(3) 0.01721(13) 0.0411(7) Uani 1 1 d . . . . .
C2 C -0.00665(18) 0.2388(3) 0.02635(12) 0.0364(6) Uani 1 1 d . . . . .
C3 C -0.07199(18) 0.3334(3) -0.01626(12) 0.0378(6) Uani 1 1 d . . . . .
C4 C -0.0672(2) 0.3657(3) -0.07753(12) 0.0416(7) Uani 1 1 d . . . . .
C5 C 0.0275(2) 0.3168(3) -0.14621(14) 0.0551(8) Uani 1 1 d . . . . .
H5 H -0.0158 0.3749 -0.1762 0.066 Uiso 1 1 calc R U . . .
C6 C 0.1048(2) 0.2517(4) -0.15804(16) 0.0638(9) Uani 1 1 d . . . . .
H6 H 0.1137 0.2658 -0.1975 0.077 Uiso 1 1 calc R U . . .
C7 C 0.1727(2) 0.1637(4) -0.11344(16) 0.0609(9) Uani 1 1 d . . . . .
H7 H 0.2247 0.1236 -0.1242 0.073 Uiso 1 1 calc R U . . .
C8 C 0.1637(2) 0.1371(3) -0.05666(14) 0.0497(8) Uani 1 1 d . . . . .
H8 H 0.2079 0.0792 -0.0271 0.060 Uiso 1 1 calc R U . . .
C9 C 0.08515(19) 0.2002(3) -0.04396(13) 0.0403(7) Uani 1 1 d . . . . .
C10 C 0.01688(19) 0.2927(3) -0.08898(12) 0.0401(7) Uani 1 1 d . . . . .
C11 C -0.11869(19) 0.3167(3) 0.06177(12) 0.0394(7) Uani 1 1 d . . . . .
C12 C 0.00802(19) 0.1367(3) 0.13369(12) 0.0418(7) Uani 1 1 d . . . . .
H12A H 0.0324 0.0427 0.1209 0.050 Uiso 1 1 calc R U . . .
H12B H -0.0405 0.1090 0.1537 0.050 Uiso 1 1 calc R U . . .
C13 C 0.0909(2) 0.2185(3) 0.18322(13) 0.0531(8) Uani 1 1 d . . . . .
H13A H 0.1361 0.2568 0.1623 0.064 Uiso 1 1 calc R U . . .
H13B H 0.0653 0.3058 0.2000 0.064 Uiso 1 1 calc R U . . .
C14 C 0.1442(2) 0.1145(4) 0.23847(13) 0.0588(9) Uani 1 1 d . . . . .
H14A H 0.1848 0.1788 0.2707 0.071 Uiso 1 1 calc R U . . .
H14B H 0.0974 0.0685 0.2562 0.071 Uiso 1 1 calc R U . . .
C15 C 0.2031(3) -0.0087(5) 0.22414(18) 0.0819(12) Uani 1 1 d . . . . .
H15A H 0.1636 -0.0773 0.1941 0.123 Uiso 1 1 calc R U . . .
H15B H 0.2335 -0.0636 0.2619 0.123 Uiso 1 1 calc R U . . .
H15C H 0.2505 0.0345 0.2070 0.123 Uiso 1 1 calc R U . . .
C16 C -0.1759(2) 0.3332(4) 0.10318(14) 0.0567(8) Uani 1 1 d . . . . .
H16A H -0.1371 0.3661 0.1436 0.085 Uiso 1 1 calc R U . . .
H16B H -0.2048 0.2369 0.1074 0.085 Uiso 1 1 calc R U . . .
H16C H -0.2246 0.4079 0.0866 0.085 Uiso 1 1 calc R U . . .

loop_
_atom_site_aniso_label
_atom_site_aniso_U_11
_atom_site_aniso_U_22
_atom_site_aniso_U_33
_atom_site_aniso_U_23
_atom_site_aniso_U_13
_atom_site_aniso_U_12
O2 0.0668(14) 0.0857(17) 0.0564(14) 0.0183(13) 0.0213(12) 0.0362(13)
O3 0.0811(16) 0.0742(16) 0.0496(13) 0.0240(12) 0.0247(12) 0.0302(13)
N1 0.0394(13) 0.0384(13) 0.0349(13) 0.0034(10) 0.0099(10) 0.0027(11)
N2 0.0440(14) 0.0448(14) 0.0474(15) 0.0066(12) 0.0118(11) 0.0157(11)
C1 0.0382(16) 0.0385(16) 0.0437(17) -0.0038(14) 0.0069(13) 0.0046(13)
C2 0.0404(15) 0.0319(15) 0.0361(15) -0.0017(12) 0.0098(12) -0.0029(13)
C3 0.0390(15) 0.0323(15) 0.0403(16) 0.0008(13) 0.0085(13) 0.0008(12)
C4 0.0509(17) 0.0337(15) 0.0385(16) 0.0045(13) 0.0099(14) 0.0026(14)
C5 0.072(2) 0.0483(19) 0.0491(19) 0.0021(15) 0.0236(17) -0.0042(17)
C6 0.076(2) 0.067(2) 0.062(2) -0.0025(18) 0.041(2) -0.008(2)
C7 0.059(2) 0.067(2) 0.068(2) -0.0143(19) 0.0356(18) -0.0091(18)
C8 0.0420(17) 0.0517(19) 0.0558(19) -0.0107(15) 0.0147(15) -0.0040(15)
C9 0.0412(15) 0.0376(15) 0.0407(16) -0.0093(13) 0.0094(13) -0.0095(13)
C10 0.0474(16) 0.0341(15) 0.0386(16) -0.0030(12) 0.0120(13) -0.0070(13)
C11 0.0388(15) 0.0413(16) 0.0367(16) 0.0007(13) 0.0087(12) 0.0019(13)
C12 0.0466(16) 0.0396(16) 0.0400(16) 0.0048(13) 0.0135(13) -0.0016(13)
C13 0.066(2) 0.0463(18) 0.0418(17) -0.0005(14) 0.0064(15) -0.0025(15)
C14 0.067(2) 0.071(2) 0.0365(17) 0.0041(16) 0.0114(15) 0.0013(18)
C15 0.076(3) 0.099(3) 0.068(2) 0.016(2) 0.016(2) 0.028(2)
C16 0.0556(19) 0.069(2) 0.0499(18) 0.0049(17) 0.0219(15) 0.0088(17)

loop_
_atom_type_symbol
_atom_type_description
_atom_type_scat_dispersion_real
_atom_type_scat_dispersion_imag
_atom_type_scat_source
C C 0.0033 0.0016 'International Tables Vol C Tables 4.2.6.8 and 6.1.1.4'
H H 0.0000 0.0000 'International Tables Vol C Tables 4.2.6.8 and 6.1.1.4'
N N 0.0061 0.0033 'International Tables Vol C Tables 4.2.6.8 and 6.1.1.4'
O O 0.0106 0.0060 'International Tables Vol C Tables 4.2.6.8 and 6.1.1.4'

loop_
_geom_angle_atom_site_label_1
_geom_angle_atom_site_label_2
_geom_angle_atom_site_label_3
_geom_angle
_geom_angle_site_symmetry_1
_geom_angle_site_symmetry_3
_geom_angle_publ_flag
C2 N1 C11 103.8(2) . . ?
C2 N1 C12 125.7(2) . . ?
C11 N1 C12 130.5(2) . . ?
C11 N2 C3 101.7(2) . . ?
C11 N2 H2 129.2 . . ?
C3 N2 H2 129.2 . . ?
O2 C1 C2 126.3(3) . . ?
O2 C1 C9 123.4(2) . . ?
C2 C1 C9 110.3(2) . . ?
N1 C2 C3 106.3(2) . . ?
N1 C2 C1 126.1(2) . . ?
C3 C2 C1 127.6(2) . . ?
N2 C3 C2 112.4(2) . . ?
N2 C3 C4 123.8(2) . . ?
C2 C3 C4 123.8(2) . . ?
O3 C4 C3 124.6(3) . . ?
O3 C4 C10 124.8(2) . . ?
C3 C4 C10 110.6(2) . . ?
C10 C5 C6 116.4(3) . . ?
C10 C5 H5 121.8 . . ?
C6 C5 H5 121.8 . . ?
C5 C6 C7 123.5(3) . . ?
C5 C6 H6 118.3 . . ?
C7 C6 H6 118.3 . . ?
C8 C7 C6 121.4(3) . . ?
C8 C7 H7 119.3 . . ?
C6 C7 H7 119.3 . . ?
C7 C8 C9 116.1(3) . . ?
C7 C8 H8 122.0 . . ?
C9 C8 H8 122.0 . . ?
C8 C9 C1 114.7(3) . . ?
C8 C9 C10 122.6(3) . . ?
C1 C9 C10 122.7(2) . . ?
C5 C10 C9 120.1(3) . . ?
C5 C10 C4 115.0(3) . . ?
C9 C10 C4 124.9(2) . . ?
N2 C11 N1 115.9(2) . . ?
N2 C11 C16 121.8(3) . . ?
N1 C11 C16 122.3(2) . . ?
N1 C12 C13 115.2(2) . . ?
N1 C12 H12A 108.5 . . ?
C13 C12 H12A 108.5 . . ?
N1 C12 H12B 108.5 . . ?
C13 C12 H12B 108.5 . . ?
H12A C12 H12B 107.5 . . ?
C14 C13 C12 113.9(2) . . ?
C14 C13 H13A 108.8 . . ?
C12 C13 H13A 108.8 . . ?
C14 C13 H13B 108.8 . . ?
C12 C13 H13B 108.8 . . ?
H13A C13 H13B 107.7 . . ?
C15 C14 C13 117.0(3) . . ?
C15 C14 H14A 108.0 . . ?
C13 C14 H14A 108.0 . . ?
C15 C14 H14B 108.0 . . ?
C13 C14 H14B 108.0 . . ?
H14A C14 H14B 107.3 . . ?
C14 C15 H15A 109.5 . . ?
C14 C15 H15B 109.5 . . ?
H15A C15 H15B 109.5 . . ?
C14 C15 H15C 109.5 . . ?
H15A C15 H15C 109.5 . . ?
H15B C15 H15C 109.5 . . ?
C11 C16 H16A 109.5 . . ?
C11 C16 H16B 109.5 . . ?
H16A C16 H16B 109.5 . . ?
C11 C16 H16C 109.5 . . ?
H16A C16 H16C 109.5 . . ?
H16B C16 H16C 109.5 . . ?

loop_
_geom_bond_atom_site_label_1
_geom_bond_atom_site_label_2
_geom_bond_distance
_geom_bond_site_symmetry_2
_geom_bond_publ_flag
O2 C1 1.256(3) . ?
O3 C4 1.255(3) . ?
N1 C2 1.317(3) . ?
N1 C11 1.383(3) . ?
N1 C12 1.488(3) . ?
N2 C11 1.308(3) . ?
N2 C3 1.324(3) . ?
N2 H2 0.8600 . ?
C1 C2 1.433(4) . ?
C1 C9 1.439(4) . ?
C2 C3 1.408(3) . ?
C3 C4 1.411(4) . ?
C4 C10 1.473(4) . ?
C5 C10 1.340(4) . ?
C5 C6 1.360(4) . ?
C5 H5 0.9300 . ?
C6 C7 1.416(5) . ?
C6 H6 0.9300 . ?
C7 C8 1.325(4) . ?
C7 H7 0.9300 . ?
C8 C9 1.376(4) . ?
C8 H8 0.9300 . ?
C9 C10 1.445(4) . ?
C11 C16 1.417(4) . ?
C12 C13 1.563(4) . ?
C12 H12A 0.9700 . ?
C12 H12B 0.9700 . ?
C13 C14 1.549(4) . ?
C13 H13A 0.9700 . ?
C13 H13B 0.9700 . ?
C14 C15 1.470(5) . ?
C14 H14A 0.9700 . ?
C14 H14B 0.9700 . ?
C15 H15A 0.9600 . ?
C15 H15B 0.9600 . ?
C15 H15C 0.9600 . ?
C16 H16A 0.9600 . ?
C16 H16B 0.9600 . ?
C16 H16C 0.9600 . ?

loop_
_geom_torsion_atom_site_label_1
_geom_torsion_atom_site_label_2
_geom_torsion_atom_site_label_3
_geom_torsion_atom_site_label_4
_geom_torsion
_geom_torsion_site_symmetry_1
_geom_torsion_site_symmetry_2
_geom_torsion_site_symmetry_3
_geom_torsion_site_symmetry_4
_geom_torsion_publ_flag
C11 N1 C2 C3 -0.5(3) . . . . ?
C12 N1 C2 C3 178.8(2) . . . . ?
C11 N1 C2 C1 -178.7(2) . . . . ?
C12 N1 C2 C1 0.6(4) . . . . ?
O2 C1 C2 N1 -0.5(5) . . . . ?
C9 C1 C2 N1 178.3(2) . . . . ?
O2 C1 C2 C3 -178.3(3) . . . . ?
C9 C1 C2 C3 0.5(4) . . . . ?
C11 N2 C3 C2 0.0(3) . . . . ?
C11 N2 C3 C4 176.3(3) . . . . ?
N1 C2 C3 N2 0.4(3) . . . . ?
C1 C2 C3 N2 178.6(2) . . . . ?
N1 C2 C3 C4 -176.0(2) . . . . ?
C1 C2 C3 C4 2.2(4) . . . . ?
N2 C3 C4 O3 1.0(4) . . . . ?
C2 C3 C4 O3 176.9(3) . . . . ?
N2 C3 C4 C10 -178.3(2) . . . . ?
C2 C3 C4 C10 -2.4(4) . . . . ?
C10 C5 C6 C7 -0.5(5) . . . . ?
C5 C6 C7 C8 1.0(5) . . . . ?
C6 C7 C8 C9 -0.1(5) . . . . ?
C7 C8 C9 C1 177.8(3) . . . . ?
C7 C8 C9 C10 -1.2(4) . . . . ?
O2 C1 C9 C8 -2.8(4) . . . . ?
C2 C1 C9 C8 178.4(2) . . . . ?
O2 C1 C9 C10 176.2(3) . . . . ?
C2 C1 C9 C10 -2.6(4) . . . . ?
C6 C5 C10 C9 -0.7(4) . . . . ?
C6 C5 C10 C4 179.5(3) . . . . ?
C8 C9 C10 C5 1.7(4) . . . . ?
C1 C9 C10 C5 -177.2(3) . . . . ?
C8 C9 C10 C4 -178.6(3) . . . . ?
C1 C9 C10 C4 2.5(4) . . . . ?
O3 C4 C10 C5 0.6(4) . . . . ?
C3 C4 C10 C5 179.9(2) . . . . ?
O3 C4 C10 C9 -179.1(3) . . . . ?
C3 C4 C10 C9 0.2(4) . . . . ?
C3 N2 C11 N1 -0.3(3) . . . . ?
C3 N2 C11 C16 -178.3(3) . . . . ?
C2 N1 C11 N2 0.6(3) . . . . ?
C12 N1 C11 N2 -178.7(2) . . . . ?
C2 N1 C11 C16 178.5(3) . . . . ?
C12 N1 C11 C16 -0.8(4) . . . . ?
C2 N1 C12 C13 84.4(3) . . . . ?
C11 N1 C12 C13 -96.4(3) . . . . ?
N1 C12 C13 C14 -173.3(2) . . . . ?
C12 C13 C14 C15 69.5(4) . . . . ?
